data_4022220
loop_
_publ_author_name
'Kevin M. Gillespie'
'Christopher J. Sanders'
'Paul O'Shaughnessy'
'Ian Westmoreland'
'Christopher P. Thickitt'
'Peter Scott'

_publ_section_title
;
 Enantioselective Aziridination Using Copper Complexes
 of Biaryl Schiff Bases
;
_journal_name_full 'Journal of Organic Chemistry'
_journal_page_first 3450
_journal_page_last 3458
_journal_paper_doi 10.1021/jo025515i
_journal_volume 67
_journal_year 2002
_chemical_formula_sum 'C28 H20 Cl4 N2'
_chemical_formula_weight 526.26
_chemical_name_systematic
; 
 ? 
;
_space_group_IT_number 4
_symmetry_cell_setting monoclinic
_symmetry_space_group_name_Hall 'P 2yb'
_symmetry_space_group_name_H-M 'P 1 21 1'
_atom_sites_solution_hydrogens geom
_atom_sites_solution_primary direct
_atom_sites_solution_secondary difmap
_audit_creation_method SHELXL-97
_cell_angle_alpha 90.00
_cell_angle_beta 103.8900(10)
_cell_angle_gamma 90.00
_cell_formula_units_Z 2
_cell_length_a 7.8074(9)
_cell_length_b 14.9746(15)
_cell_length_c 11.063(2)
_cell_measurement_reflns_used 5163
_cell_measurement_temperature 200(2)
_cell_measurement_theta_max 22.50
_cell_measurement_theta_min 1.90
_cell_volume 1255.5(3)
_computing_structure_refinement 'SHELXL-97 (Sheldrick, 1997)'
_computing_structure_solution 'SHELXS-97 (Sheldrick, 1990)'
_diffrn_ambient_temperature 200(2)
_diffrn_measured_fraction_theta_full 0.997
_diffrn_measured_fraction_theta_max 0.997
_diffrn_radiation_monochromator graphite
_diffrn_radiation_source 'fine-focus sealed tube'
_diffrn_radiation_type MoK\a
_diffrn_radiation_wavelength 0.71073
_diffrn_reflns_av_R_equivalents 0.0202
_diffrn_reflns_av_sigmaI/netI 0.0189
_diffrn_reflns_limit_h_max 8
_diffrn_reflns_limit_h_min -5
_diffrn_reflns_limit_k_max 16
_diffrn_reflns_limit_k_min -15
_diffrn_reflns_limit_l_max 11
_diffrn_reflns_limit_l_min -11
_diffrn_reflns_number 4954
_diffrn_reflns_theta_full 22.50
_diffrn_reflns_theta_max 22.50
_diffrn_reflns_theta_min 1.90
_exptl_absorpt_coefficient_mu 0.492
_exptl_absorpt_correction_T_max 0.928
_exptl_absorpt_correction_T_min 0.555
_exptl_absorpt_correction_type SADABS
_exptl_crystal_colour Yellow
_exptl_crystal_density_diffrn 1.392
_exptl_crystal_density_method 'not measured'
_exptl_crystal_description Prism
_exptl_crystal_F_000 540
_exptl_crystal_size_max 0.8
_exptl_crystal_size_mid 0.4
_exptl_crystal_size_min 0.2
_refine_diff_density_max 0.277
_refine_diff_density_min -0.343
_refine_diff_density_rms 0.044
_refine_ls_abs_structure_details 'Flack H D (1983), Acta Cryst. A39, 876-881'
_refine_ls_abs_structure_Flack -0.01(8)
_refine_ls_extinction_coef 0.023(2)
_refine_ls_extinction_expression Fc^*^=kFc[1+0.001xFc^2^\l^3^/sin(2\q)]^-1/4^
_refine_ls_extinction_method SHELXL
_refine_ls_goodness_of_fit_ref 1.066
_refine_ls_hydrogen_treatment mixed
_refine_ls_matrix_type full
_refine_ls_number_parameters 310
_refine_ls_number_reflns 3109
_refine_ls_number_restraints 1
_refine_ls_restrained_S_all 1.066
_refine_ls_R_factor_all 0.0472
_refine_ls_R_factor_gt 0.0445
_refine_ls_shift/su_max 0.001
_refine_ls_shift/su_mean 0.000
_refine_ls_structure_factor_coef Fsqd
_refine_ls_weighting_details 'calc w=1/[\s^2^(Fo^2^)+(0.0462P)^2^+1.1934P] where P=(Fo^2^+2Fc^2^)/3'
_refine_ls_weighting_scheme calc
_refine_ls_wR_factor_gt 0.1069
_refine_ls_wR_factor_ref 0.1101
_reflns_number_gt 2956
_reflns_number_total 3109
_reflns_threshold_expression >2sigma(I)
_cod_data_source_file jo025515i_s2_5.cif
_cod_data_source_block aug39m_R-(-)-L1
_cod_depositor_comments
;
The following automatic conversions were performed:
'_symmetry_cell_setting' value 'Monoclinic' changed to 'monoclinic'
according to '/home/saulius/struct/CIF-dictionaries/cif_core.dic'
dictionary named 'cif_core.dic' version 2.4.1 from 2010-06-29.

Automatic conversion script
Id: cif_fix_enum 1527 2010-12-29 10:47:43Z saulius 
;
_cod_original_sg_symbol_H-M 'P 21'
_cod_database_code 4022220

loop_
_symmetry_equiv_pos_as_xyz
'x, y, z'
'-x, y+1/2, -z'

loop_
_atom_site_label
_atom_site_type_symbol
_atom_site_fract_x
_atom_site_fract_y
_atom_site_fract_z
_atom_site_U_iso_or_equiv
_atom_site_adp_type
_atom_site_occupancy
_atom_site_symmetry_multiplicity
_atom_site_calc_flag
_atom_site_refinement_flags
Cl1 Cl -0.3915(3) 0.70088(12) 0.32661(18) 0.1128(6) Uani 1 1 d .
Cl2 Cl -0.6190(2) 1.00436(14) 0.50335(16) 0.1142(7) Uani 1 1 d .
Cl3 Cl 0.02644(18) 0.57617(8) 0.86318(11) 0.0686(4) Uani 1 1 d .
Cl4 Cl 0.1235(2) 0.69677(10) 0.42121(11) 0.0775(4) Uani 1 1 d .
N1 N -0.3684(6) 0.8257(3) 0.6193(4) 0.0818(15) Uani 1 1 d .
N2 N 0.1092(5) 0.7592(2) 0.7763(3) 0.0512(9) Uani 1 1 d .
C1 C -0.4838(7) 0.8066(4) 0.3064(4) 0.0627(12) Uani 1 1 d .
C2 C -0.5267(8) 0.8414(4) 0.1870(5) 0.0746(16) Uani 1 1 d .
H2B H -0.5092 0.8070 0.1188 0.090 Uiso 1 1 calc R
C3 C -0.5942(8) 0.9254(4) 0.1687(5) 0.0821(17) Uani 1 1 d .
H3A H -0.6241 0.9501 0.0873 0.099 Uiso 1 1 calc R
C4 C -0.6192(8) 0.9746(4) 0.2682(6) 0.0827(16) Uani 1 1 d .
H4A H -0.6652 1.0335 0.2554 0.099 Uiso 1 1 calc R
C5 C -0.5785(7) 0.9392(4) 0.3843(5) 0.0690(14) Uani 1 1 d .
C6 C -0.5102(6) 0.8540(4) 0.4081(4) 0.0572(12) Uani 1 1 d .
C7 C -0.4684(9) 0.8134(5) 0.5349(5) 0.106(3) Uani 1 1 d .
H7A H -0.5468 0.7666 0.5432 0.127 Uiso 1 1 calc R
C8 C -0.3538(5) 0.7836(3) 0.7357(4) 0.0483(10) Uani 1 1 d .
C9 C -0.4762(6) 0.7206(3) 0.7526(5) 0.0614(13) Uani 1 1 d .
H9A H -0.5703 0.7037 0.6847 0.074 Uiso 1 1 calc R
C10 C -0.4612(6) 0.6824(3) 0.8681(5) 0.0599(12) Uani 1 1 d .
H10A H -0.5456 0.6396 0.8799 0.072 Uiso 1 1 calc R
C11 C -0.3253(6) 0.7059(3) 0.9655(4) 0.0571(11) Uani 1 1 d .
H11A H -0.3167 0.6794 1.0448 0.069 Uiso 1 1 calc R
C12 C -0.1988(6) 0.7681(3) 0.9509(4) 0.0482(10) Uani 1 1 d .
C13 C -0.2148(5) 0.8080(3) 0.8344(4) 0.0431(9) Uani 1 1 d .
C14 C -0.0465(7) 0.7907(4) 1.0580(4) 0.0697(14) Uani 1 1 d .
H14A H -0.0332 0.8558 1.0646 0.104 Uiso 1 1 calc R
H14B H 0.0619 0.7643 1.0439 0.104 Uiso 1 1 calc R
H14C H -0.0688 0.7670 1.1353 0.104 Uiso 1 1 calc R
C15 C -0.0838(5) 0.8773(3) 0.8191(3) 0.0428(10) Uani 1 1 d .
C16 C -0.1129(6) 0.9678(3) 0.8392(4) 0.0489(11) Uani 1 1 d .
C17 C 0.0229(7) 1.0285(3) 0.8383(4) 0.0565(12) Uani 1 1 d .
H17A H 0.0050 1.0899 0.8531 0.068 Uiso 1 1 calc R
C18 C 0.1807(7) 1.0021(3) 0.8167(4) 0.0624(13) Uani 1 1 d .
H18A H 0.2707 1.0448 0.8170 0.075 Uiso 1 1 calc R
C19 C 0.2088(6) 0.9125(3) 0.7944(4) 0.0574(12) Uani 1 1 d .
H19A H 0.3181 0.8936 0.7796 0.069 Uiso 1 1 calc R
C20 C 0.0759(6) 0.8511(3) 0.7940(3) 0.0454(10) Uani 1 1 d .
C21 C -0.2864(6) 0.9987(3) 0.8580(5) 0.0676(13) Uani 1 1 d .
H21A H -0.3139 0.9660 0.9278 0.101 Uiso 1 1 calc R
H21B H -0.3787 0.9874 0.7823 0.101 Uiso 1 1 calc R
H21C H -0.2806 1.0628 0.8764 0.101 Uiso 1 1 calc R
C22 C 0.0486(6) 0.7266(3) 0.6704(4) 0.0500(11) Uani 1 1 d .
H22A H -0.0172 0.7644 0.6070 0.060 Uiso 1 1 calc R
C23 C 0.0742(6) 0.6330(3) 0.6392(4) 0.0448(9) Uani 1 1 d .
C24 C 0.0667(6) 0.5597(3) 0.7179(4) 0.0516(11) Uani 1 1 d .
C25 C 0.0869(6) 0.4725(3) 0.6830(4) 0.0628(13) Uani 1 1 d .
H25A H 0.0810 0.4247 0.7383 0.075 Uiso 1 1 calc R
C26 C 0.1156(6) 0.4558(3) 0.5675(5) 0.0665(14) Uani 1 1 d .
H26A H 0.1272 0.3959 0.5422 0.080 Uiso 1 1 calc R
C27 C 0.1276(6) 0.5242(4) 0.4885(4) 0.0611(13) Uani 1 1 d .
H27A H 0.1508 0.5119 0.4097 0.073 Uiso 1 1 calc R
C28 C 0.1063(6) 0.6102(3) 0.5226(4) 0.0532(11) Uani 1 1 d .

loop_
_atom_site_aniso_label
_atom_site_aniso_U_11
_atom_site_aniso_U_22
_atom_site_aniso_U_33
_atom_site_aniso_U_23
_atom_site_aniso_U_13
_atom_site_aniso_U_12
Cl1 0.1469(15) 0.0645(9) 0.1207(14) 0.0082(9) 0.0198(12) 0.0217(10)
Cl2 0.1068(12) 0.1396(16) 0.0931(12) -0.0560(11) 0.0177(10) 0.0212(11)
Cl3 0.1018(9) 0.0624(7) 0.0473(7) -0.0019(5) 0.0288(6) -0.0079(7)
Cl4 0.1054(10) 0.0843(9) 0.0467(6) -0.0011(6) 0.0257(6) -0.0202(8)
N1 0.072(3) 0.103(4) 0.056(3) 0.032(2) -0.012(2) -0.040(3)
N2 0.057(2) 0.050(2) 0.046(2) -0.0080(17) 0.0102(17) -0.0017(17)
C1 0.070(3) 0.057(3) 0.060(3) 0.005(2) 0.014(2) 0.000(2)
C2 0.093(4) 0.091(4) 0.041(3) -0.011(3) 0.018(3) 0.001(3)
C3 0.102(4) 0.085(4) 0.053(3) 0.022(3) 0.007(3) 0.012(4)
C4 0.094(4) 0.073(4) 0.074(4) -0.004(3) 0.006(3) 0.016(3)
C5 0.070(3) 0.081(4) 0.055(3) -0.020(3) 0.011(2) -0.003(3)
C6 0.054(3) 0.077(3) 0.040(2) -0.002(2) 0.009(2) -0.012(2)
C7 0.099(5) 0.157(7) 0.053(4) 0.023(4) 0.004(3) -0.079(5)
C8 0.054(2) 0.049(3) 0.042(2) 0.0109(19) 0.0109(19) 0.001(2)
C9 0.053(3) 0.064(3) 0.066(3) 0.008(2) 0.011(2) -0.012(2)
C10 0.064(3) 0.049(3) 0.074(3) 0.012(2) 0.032(3) -0.003(2)
C11 0.074(3) 0.054(3) 0.052(3) 0.009(2) 0.033(2) 0.008(2)
C12 0.064(3) 0.043(2) 0.040(2) 0.0012(18) 0.017(2) 0.003(2)
C13 0.050(2) 0.044(2) 0.037(2) -0.0020(18) 0.0114(18) -0.0005(19)
C14 0.102(4) 0.063(3) 0.042(3) 0.004(2) 0.013(3) -0.004(3)
C15 0.054(2) 0.043(3) 0.0293(19) 0.0005(16) 0.0069(17) -0.0023(18)
C16 0.067(3) 0.045(3) 0.030(2) 0.0008(17) 0.0043(18) -0.001(2)
C17 0.086(3) 0.035(2) 0.046(3) -0.0027(19) 0.013(2) -0.010(2)
C18 0.081(3) 0.059(3) 0.051(3) -0.014(2) 0.023(2) -0.024(3)
C19 0.066(3) 0.057(3) 0.053(3) -0.004(2) 0.022(2) -0.014(2)
C20 0.058(3) 0.045(3) 0.033(2) -0.0066(19) 0.0118(18) -0.007(2)
C21 0.078(3) 0.051(3) 0.071(3) -0.010(2) 0.013(3) 0.007(2)
C22 0.060(3) 0.046(3) 0.043(3) -0.0027(19) 0.009(2) -0.004(2)
C23 0.046(2) 0.049(2) 0.038(2) -0.0007(18) 0.0088(17) -0.0012(18)
C24 0.059(3) 0.051(3) 0.043(2) -0.010(2) 0.010(2) 0.003(2)
C25 0.075(3) 0.054(3) 0.057(3) -0.007(2) 0.011(2) 0.001(2)
C26 0.071(3) 0.056(3) 0.069(3) -0.014(3) 0.009(3) 0.015(2)
C27 0.064(3) 0.073(4) 0.045(3) -0.015(2) 0.011(2) 0.006(3)
C28 0.057(3) 0.061(3) 0.044(3) -0.002(2) 0.015(2) -0.002(2)

loop_
_atom_type_symbol
_atom_type_description
_atom_type_scat_dispersion_real
_atom_type_scat_dispersion_imag
_atom_type_scat_source
C C 0.0033 0.0016 'International Tables Vol C Tables 4.2.6.8 and 6.1.1.4'
H H 0.0000 0.0000 'International Tables Vol C Tables 4.2.6.8 and 6.1.1.4'
N N 0.0061 0.0033 'International Tables Vol C Tables 4.2.6.8 and 6.1.1.4'
Cl Cl 0.1484 0.1585 'International Tables Vol C Tables 4.2.6.8 and 6.1.1.4'

loop_
_geom_angle_atom_site_label_1
_geom_angle_atom_site_label_2
_geom_angle_atom_site_label_3
_geom_angle
C7 N1 C8 126.5(5)
C22 N2 C20 117.7(4)
C2 C1 C6 122.2(5)
C2 C1 Cl1 117.7(4)
C6 C1 Cl1 120.1(4)
C3 C2 C1 119.1(5)
C2 C3 C4 120.0(5)
C5 C4 C3 120.2(6)
C4 C5 C6 122.2(5)
C4 C5 Cl2 117.2(5)
C6 C5 Cl2 120.6(4)
C5 C6 C1 116.3(4)
C5 C6 C7 122.8(5)
C1 C6 C7 120.9(5)
N1 C7 C6 134.0(6)
C9 C8 C13 120.4(4)
C9 C8 N1 121.3(4)
C13 C8 N1 118.3(4)
C10 C9 C8 119.9(4)
C11 C10 C9 120.1(4)
C10 C11 C12 121.2(4)
C11 C12 C13 118.9(4)
C11 C12 C14 120.5(4)
C13 C12 C14 120.6(4)
C8 C13 C12 119.4(4)
C8 C13 C15 121.3(3)
C12 C13 C15 119.3(4)
C20 C15 C16 119.3(4)
C20 C15 C13 119.7(4)
C16 C15 C13 120.8(4)
C17 C16 C15 118.4(4)
C17 C16 C21 121.0(4)
C15 C16 C21 120.6(4)
C18 C17 C16 122.0(4)
C17 C18 C19 119.7(4)
C20 C19 C18 119.4(4)
C19 C20 C15 121.1(4)
C19 C20 N2 118.8(4)
C15 C20 N2 119.9(4)
N2 C22 C23 123.3(4)
C24 C23 C28 114.7(4)
C24 C23 C22 124.7(4)
C28 C23 C22 120.6(4)
C25 C24 C23 122.6(4)
C25 C24 Cl3 116.9(4)
C23 C24 Cl3 120.5(3)
C26 C25 C24 119.2(5)
C27 C26 C25 120.8(4)
C28 C27 C26 120.0(4)
C27 C28 C23 122.8(4)
C27 C28 Cl4 119.5(4)
C23 C28 Cl4 117.8(4)

loop_
_geom_bond_atom_site_label_1
_geom_bond_atom_site_label_2
_geom_bond_distance
Cl1 C1 1.732(6)
Cl2 C5 1.728(5)
Cl3 C24 1.728(4)
Cl4 C28 1.740(5)
N1 C7 1.079(6)
N1 C8 1.414(6)
N2 C22 1.253(5)
N2 C20 1.423(5)
C1 C2 1.384(7)
C1 C6 1.387(7)
C2 C3 1.360(8)
C3 C4 1.377(9)
C4 C5 1.355(8)
C5 C6 1.384(8)
C6 C7 1.491(7)
C8 C9 1.387(6)
C8 C13 1.391(6)
C9 C10 1.379(7)
C10 C11 1.364(7)
C11 C12 1.395(7)
C12 C13 1.398(6)
C12 C14 1.502(6)
C13 C15 1.495(6)
C15 C20 1.398(6)
C15 C16 1.401(6)
C16 C17 1.398(6)
C16 C21 1.493(7)
C17 C18 1.368(7)
C18 C19 1.391(7)
C19 C20 1.385(6)
C22 C23 1.468(6)
C23 C24 1.411(6)
C23 C28 1.415(6)
C24 C25 1.382(6)
C25 C26 1.373(7)
C26 C27 1.364(7)
C27 C28 1.363(7)

loop_
_geom_torsion_atom_site_label_1
_geom_torsion_atom_site_label_2
_geom_torsion_atom_site_label_3
_geom_torsion_atom_site_label_4
_geom_torsion
C6 C1 C2 C3 1.2(9)
Cl1 C1 C2 C3 -177.9(5)
C1 C2 C3 C4 -0.1(10)
C2 C3 C4 C5 -0.7(10)
C3 C4 C5 C6 0.4(9)
C3 C4 C5 Cl2 -178.4(5)
C4 C5 C6 C1 0.6(8)
Cl2 C5 C6 C1 179.4(4)
C4 C5 C6 C7 -178.6(5)
Cl2 C5 C6 C7 0.2(7)
C2 C1 C6 C5 -1.4(7)
Cl1 C1 C6 C5 177.7(4)
C2 C1 C6 C7 177.9(5)
Cl1 C1 C6 C7 -3.1(6)
C8 N1 C7 C6 176.0(7)
C5 C6 C7 N1 -70.4(12)
C1 C6 C7 N1 110.4(11)
C7 N1 C8 C9 -1.4(10)
C7 N1 C8 C13 179.7(8)
C13 C8 C9 C10 0.6(7)
N1 C8 C9 C10 -178.2(5)
C8 C9 C10 C11 -0.6(7)
C9 C10 C11 C12 -0.4(7)
C10 C11 C12 C13 1.3(7)
C10 C11 C12 C14 -177.8(4)
C9 C8 C13 C12 0.4(6)
N1 C8 C13 C12 179.2(4)
C9 C8 C13 C15 -178.5(4)
N1 C8 C13 C15 0.3(6)
C11 C12 C13 C8 -1.3(6)
C14 C12 C13 C8 177.8(4)
C11 C12 C13 C15 177.7(4)
C14 C12 C13 C15 -3.2(6)
C8 C13 C15 C20 -96.0(5)
C12 C13 C15 C20 85.1(5)
C8 C13 C15 C16 89.0(5)
C12 C13 C15 C16 -89.9(5)
C20 C15 C16 C17 -2.5(6)
C13 C15 C16 C17 172.5(3)
C20 C15 C16 C21 176.0(4)
C13 C15 C16 C21 -9.0(6)
C15 C16 C17 C18 0.9(6)
C21 C16 C17 C18 -177.6(4)
C16 C17 C18 C19 0.3(7)
C17 C18 C19 C20 0.2(7)
C18 C19 C20 C15 -1.9(6)
C18 C19 C20 N2 -177.3(4)
C16 C15 C20 C19 3.1(6)
C13 C15 C20 C19 -172.0(4)
C16 C15 C20 N2 178.5(4)
C13 C15 C20 N2 3.4(5)
C22 N2 C20 C19 -101.3(5)
C22 N2 C20 C15 83.2(5)
C20 N2 C22 C23 179.6(4)
N2 C22 C23 C24 40.1(7)
N2 C22 C23 C28 -140.9(5)
C28 C23 C24 C25 -0.8(6)
C22 C23 C24 C25 178.2(5)
C28 C23 C24 Cl3 -179.4(3)
C22 C23 C24 Cl3 -0.4(6)
C23 C24 C25 C26 0.1(7)
Cl3 C24 C25 C26 178.7(4)
C24 C25 C26 C27 1.3(8)
C25 C26 C27 C28 -1.8(7)
C26 C27 C28 C23 1.0(7)
C26 C27 C28 Cl4 179.6(4)
C24 C23 C28 C27 0.3(6)
C22 C23 C28 C27 -178.7(5)
C24 C23 C28 Cl4 -178.3(3)
C22 C23 C28 Cl4 2.7(6)

loop_
_cod_related_entry_id
_cod_related_entry_database
_cod_related_entry_code
1 ChemSpider 9401326
